data_4129114
loop_
_publ_author_name
'Pei, Xiaokun'
'B\"urgi, Hans-Beat'
'Kapustin, Eugene A.'
'Liu, Yuzhong'
'Yaghi, Omar M.'

_publ_section_title
;
 Coordinative Alignment in the Pores of MOFs for the Structural
 Determination of N-, S-, and P-Containing Organic Compounds Including
 Complex Chiral Molecules.
;
_journal_issue 47
_journal_name_full 'Journal of the American Chemical Society'
_journal_page_first 18862
_journal_page_last 18869
_journal_paper_doi 10.1021/jacs.9b10501
_journal_volume 141
_journal_year 2019
_chemical_absolute_configuration ad
_chemical_formula_moiety 'C29.8 H19.44 Al2 O10 S0.36, 0.17(O)'
_chemical_formula_sum 'C29.8 H17.44 Al2 O10.15 S0.36'
_chemical_formula_weight 603.31
_space_group_crystal_system tetragonal
_space_group_IT_number 94
_space_group_name_Hall 'P 4n 2n'
_space_group_name_H-M_alt 'P 42 21 2'
_atom_sites_solution_hydrogens geom
_atom_sites_solution_primary direct
_atom_sites_solution_secondary difmap
_audit_creation_date 2019-04-14
_audit_creation_method
;
Olex2 1.2
(compiled 2018.05.29 svn.r3508 for OlexSys, GUI svn.r5506)
;
_cell_angle_alpha 90
_cell_angle_beta 90
_cell_angle_gamma 90
_cell_formula_units_Z 8
_cell_length_a 18.4641(6)
_cell_length_b 18.4641(6)
_cell_length_c 37.4193(12)
_cell_measurement_reflns_used 9405
_cell_measurement_temperature 100
_cell_measurement_theta_max 27.13
_cell_measurement_theta_min 2.81
_cell_volume 12757.1(7)
_computing_cell_refinement 'SAINT V8.38A Bruker-AXS, Madison WI'
_computing_data_collection 'Bruker APEX3 Bruker-AXS, Madison WI'
_computing_data_reduction 'SAINT V8.38A Bruker-AXS, Madison WI'
_computing_molecular_graphics 'Olex2 (Dolomanov et al., 2009)'
_computing_publication_material 'Olex2 (Dolomanov et al., 2009)'
_computing_structure_refinement 'SHELXL-2017/1 (Sheldrick, 2018)'
_computing_structure_solution 'SHELXT2014/5 (Sheldrick, 2014)'
_diffrn_ambient_temperature 100
_diffrn_detector_area_resol_mean 7.39
_diffrn_measured_fraction_theta_full 0.996
_diffrn_measured_fraction_theta_max 0.996
_diffrn_measurement_device_type 'Bruker D8 with PHOTON II detector'
_diffrn_measurement_method '\f and \w shutterless scans'
_diffrn_radiation_monochromator 'silicon 111'
_diffrn_radiation_type synchrotron
_diffrn_radiation_wavelength 0.7288
_diffrn_reflns_av_R_equivalents 0.0608
_diffrn_reflns_av_unetI/netI 0.0227
_diffrn_reflns_Laue_measured_fraction_full 0.996
_diffrn_reflns_Laue_measured_fraction_max 0.996
_diffrn_reflns_limit_h_max 23
_diffrn_reflns_limit_h_min -23
_diffrn_reflns_limit_k_max 23
_diffrn_reflns_limit_k_min -23
_diffrn_reflns_limit_l_max 46
_diffrn_reflns_limit_l_min -43
_diffrn_reflns_number 206016
_diffrn_reflns_point_group_measured_fraction_full 0.996
_diffrn_reflns_point_group_measured_fraction_max 0.996
_diffrn_reflns_theta_full 25.930
_diffrn_reflns_theta_max 27.176
_diffrn_reflns_theta_min 2.020
_diffrn_source
;
Advanced Light Source, station 12.2.1
;
_diffrn_standards_number 0
_exptl_absorpt_coefficient_mu 0.089
_exptl_absorpt_correction_T_max 0.7455
_exptl_absorpt_correction_T_min 0.6490
_exptl_absorpt_correction_type multi-scan
_exptl_absorpt_process_details
'SADABS-2016/2 (Bruker,2016/2) was used for absorption correction. wR2(int) was 0.0707 before and 0.0555 after correction. The Ratio of minimum to maximum transmission is 0.8706. The \l/2 correction factor is Not present.'
_exptl_crystal_colour 'clear colourless'
_exptl_crystal_density_diffrn 0.628
_exptl_crystal_description block
_exptl_crystal_F_000 2473
_exptl_crystal_size_max 0.068
_exptl_crystal_size_mid 0.064
_exptl_crystal_size_min 0.05
_refine_diff_density_max 0.515-
_refine_diff_density_min -0.344
_refine_diff_density_rms 0.060
_refine_ls_abs_structure_details
;
 Flack x determined using 4915 quotients [(I+)-(I-)]/[(I+)+(I-)]
 (Parsons, Flack and Wagner, Acta Cryst. B69 (2013) 249-259).
;
_refine_ls_abs_structure_Flack 0.05(2)
_refine_ls_extinction_method none
_refine_ls_goodness_of_fit_ref 1.060
_refine_ls_hydrogen_treatment constr
_refine_ls_matrix_type full
_refine_ls_number_parameters 420
_refine_ls_number_reflns 13117
_refine_ls_number_restraints 55
_refine_ls_restrained_S_all 1.066
_refine_ls_R_factor_all 0.0526
_refine_ls_R_factor_gt 0.0491
_refine_ls_shift/su_max 0.001
_refine_ls_shift/su_mean 0.000
_refine_ls_structure_factor_coef Fsqd
_refine_ls_weighting_details 'w=1/[\s^2^(Fo^2^)+(0.1194P)^2^] where P=(Fo^2^+2Fc^2^)/3'
_refine_ls_weighting_scheme calc
_refine_ls_wR_factor_gt 0.1422
_refine_ls_wR_factor_ref 0.1466
_reflns_Friedel_coverage 0.780
_reflns_Friedel_fraction_full 0.997
_reflns_Friedel_fraction_max 0.996
_reflns_number_gt 11839
_reflns_number_total 13117
_reflns_threshold_expression 'I > 2\s(I)'
_cod_data_source_file ja9b10501_si_015.cif
_cod_data_source_block delta-MOF-520-27
_cod_depositor_comments
;
The following automatic conversions were performed:

data item '_atom_sites_solution_secondary' value 'diffmap' was
changed to 'difmap'.

Automatic conversion script
Id: cif_fix_values 6909 2019-04-08 15:41:33Z antanas 

 Adding full bibliography for 4129110--4129131.cif.
;
_cod_original_cell_volume 12757.1(9)
_cod_original_formula_sum 'C29.80 H17.44 Al2 O10.15 S0.36'
_cod_database_code 4129114
_shelx_shelxl_version_number 2017/1
_shelx_space_group_comment
;
The symmetry employed for this shelxl refinement is uniquely defined
by the following loop, which should always be used as a source of
symmetry information in preference to the above space-group names.
They are only intended as comments.
;
_shelx_estimated_absorpt_t_max 0.996
_shelx_estimated_absorpt_t_min 0.994
_olex2_refinement_description
;
1. Fixed Uiso
 At 1.2 times of:
  All C(H) groups, All O(H) groups
2. Shared sites
{S1G, C28}
3. Restrained distances
 C5G-C6G \\sim C1G-C6G \\sim C1G-C2G \\sim C3G-C2G \\sim C4G-C3G \\sim C4G-C5G
 with sigma of 0.02
 C6G-C2G \\sim C1G-C3G
 with sigma of 0.02
4. Restrained planarity
 C6G, C1G, C2G, C3G, C5G, C4G
 with sigma of 0.1
5. Uiso/Uaniso restraints and constraints
C4G \\sim C5G \\sim C6G \\sim C1G \\sim C2G \\sim C3G: within 1.7A with sigma
of 0.04 and sigma for terminal atoms of 0.08
Uanis(S1G) = Uanis(C28)
6. Others
 Fixed Sof: S1G(0.35942) C6G(0.35942) H6G(0.35942) C1G(0.35942) C2G(0.35942)
 H2G(0.35942) C3G(0.35942) H3G(0.35942) C4G(0.35942) H4G(0.35942) C5G(0.35942)
 H5G(0.35942) C28(0.64058) H28(0.64058) O2S(0.04339)
7.a Aromatic/amide H refined with riding coordinates:
 O8(H8), O7(H7), C19(H19), C16(H16), C15(H15), C23(H23), C7(H7A), C20(H20),
 C3(H3), C6(H6), C9(H9), C11(H11), C4(H4), C26(H26), C22(H22), C13(H13),
 C27(H27), C6G(H6G), C2G(H2G), C3G(H3G), C4G(H4G), C5G(H5G), C28(H28)
;
_olex2_submission_special_instructions 'No special instructions were received'

loop_
_space_group_symop_operation_xyz
'x, y, z'
'-y+1/2, x+1/2, z+1/2'
'-x, -y, z'
'y+1/2, -x+1/2, z+1/2'
'x+1/2, -y+1/2, -z+1/2'
'-x+1/2, y+1/2, -z+1/2'
'y, x, -z'
'-y, -x, -z'

loop_
_atom_site_label
_atom_site_type_symbol
_atom_site_fract_x
_atom_site_fract_y
_atom_site_fract_z
_atom_site_U_iso_or_equiv
_atom_site_adp_type
_atom_site_occupancy
_atom_site_site_symmetry_order
_atom_site_calc_flag
_atom_site_refinement_flags_posn
_atom_site_refinement_flags_adp
_atom_site_refinement_flags_occupancy
_atom_site_disorder_assembly
_atom_site_disorder_group
Al3 Al -0.500000 -0.500000 -0.11465(2) 0.0371(2) Uani 1 2 d S T P . .
Al2 Al -0.40998(3) -0.36347(3) -0.08029(2) 0.03591(15) Uani 1 1 d . . . . .
Al1 Al -0.33492(3) -0.33492(3) 0.000000 0.03564(19) Uani 1 2 d S T P A .
O8 O -0.48228(7) -0.43048(8) -0.08079(4) 0.0387(3) Uani 1 1 d . . . . .
H8 H -0.514784 -0.429266 -0.061121 0.046 Uiso 1 1 calc R . . . .
O7 O -0.37821(9) -0.38954(9) -0.03552(3) 0.0409(3) Uani 1 1 d . . . . .
H7 H -0.385171 -0.439125 -0.029678 0.049 Uiso 1 1 calc R . . . .
O1 O -0.43412(10) -0.33324(10) -0.12711(4) 0.0513(4) Uani 1 1 d . . . . .
O2 O -0.48261(10) -0.43242(10) -0.15206(4) 0.0520(4) Uani 1 1 d . . . . .
C1 C -0.45865(13) -0.36845(14) -0.15296(6) 0.0461(5) Uani 1 1 d . . . . .
C18 C -0.77666(12) -0.20920(12) -0.43301(5) 0.0394(4) Uani 1 1 d . . . . .
C19 C -0.64273(14) -0.2078(2) -0.42576(7) 0.0640(8) Uani 1 1 d . . . . .
H19 H -0.637444 -0.208856 -0.451005 0.077 Uiso 1 1 calc R . . . .
C2 C -0.45953(13) -0.33202(15) -0.18862(6) 0.0502(6) Uani 1 1 d . . . . .
C25 C -0.15481(12) 0.00762(13) -0.38565(5) 0.0413(5) Uani 1 1 d . . . . .
C16 C -0.71779(13) -0.21180(17) -0.37359(6) 0.0514(6) Uani 1 1 d . . . . .
H16 H -0.764372 -0.215563 -0.362979 0.062 Uiso 1 1 calc R . . . .
C24 C -0.22135(13) -0.02891(16) -0.37233(6) 0.0518(6) Uani 1 1 d . . . . .
C15 C -0.65668(14) -0.20651(18) -0.35210(6) 0.0561(7) Uani 1 1 d . . . . .
H15 H -0.661589 -0.206705 -0.326823 0.067 Uiso 1 1 calc R . . . .
C17 C -0.71095(12) -0.21162(13) -0.41073(6) 0.0429(5) Uani 1 1 d . . . . .
C23 C -0.29025(13) 0.00053(18) -0.37675(7) 0.0587(7) Uani 1 1 d . . . . .
H23 H -0.296262 0.046016 -0.388244 0.070 Uiso 1 1 calc R . . . .
C7 C -0.42606(15) -0.26349(17) -0.19220(7) 0.0593(7) Uani 1 1 d . . . . .
H7A H -0.404445 -0.240574 -0.172121 0.071 Uiso 1 1 calc R . . . .
C14 C -0.58934(15) -0.2010(2) -0.36725(7) 0.0661(8) Uani 1 1 d . . . . .
C20 C -0.58244(15) -0.2026(2) -0.40435(7) 0.0743(10) Uani 1 1 d . . . . .
H20 H -0.535727 -0.200116 -0.414913 0.089 Uiso 1 1 calc R . . . .
C3 C -0.49285(16) -0.36288(17) -0.21718(7) 0.0610(7) Uani 1 1 d . . . . .
H3 H -0.516450 -0.408311 -0.214638 0.073 Uiso 1 1 calc R . . . .
C6 C -0.42524(16) -0.23063(18) -0.22503(7) 0.0662(8) Uani 1 1 d . . . . .
H6 H -0.400110 -0.186080 -0.227779 0.079 Uiso 1 1 calc R . . . .
C9 C -0.52090(16) -0.2292(2) -0.31123(7) 0.0717(9) Uani 1 1 d . . . . .
H9 H -0.560801 -0.257920 -0.303739 0.086 Uiso 1 1 calc R . . . .
C8 C -0.46143(16) -0.2231(2) -0.28898(8) 0.0744(10) Uani 1 1 d . . . . .
C21 C -0.34162(15) -0.1026(2) -0.34605(8) 0.0726(10) Uani 1 1 d . . . . .
C5 C -0.45995(14) -0.2605(2) -0.25425(7) 0.0668(9) Uani 1 1 d . . . . .
C11 C -0.46644(15) -0.1503(2) -0.35474(8) 0.0721(9) Uani 1 1 d . . . . .
H11 H -0.468961 -0.124040 -0.376523 0.087 Uiso 1 1 calc R . . . .
C4 C -0.49247(18) -0.3278(2) -0.25033(7) 0.0725(10) Uani 1 1 d . . . . .
H4 H -0.514665 -0.350353 -0.270358 0.087 Uiso 1 1 calc R . . . .
C26 C -0.21342(15) -0.09438(19) -0.35352(9) 0.0673(8) Uani 1 1 d . . . . .
H26 H -0.166364 -0.113481 -0.349448 0.081 Uiso 1 1 calc R . . . .
C22 C -0.35003(15) -0.0373(2) -0.36419(8) 0.0733(10) Uani 1 1 d . . . . .
H22 H -0.397258 -0.018408 -0.368016 0.088 Uiso 1 1 calc R . . . .
C12 C -0.40507(16) -0.1449(2) -0.33309(8) 0.0760(10) Uani 1 1 d . . . . .
C10 C -0.52428(15) -0.1946(2) -0.34426(8) 0.0716(9) Uani 1 1 d . . . . .
C13 C -0.40336(17) -0.1796(2) -0.30050(8) 0.0806(11) Uani 1 1 d . . . . .
H13 H -0.362218 -0.173943 -0.285507 0.097 Uiso 1 1 calc R . . . .
C27 C -0.27206(17) -0.1304(2) -0.34115(10) 0.0795(11) Uani 1 1 d . . . . .
H27 H -0.265829 -0.175182 -0.329006 0.095 Uiso 1 1 calc R . . . .
O5 O -0.16043(8) 0.07029(9) -0.39844(4) 0.0417(3) Uani 1 1 d . . . . .
O3 O -0.83659(8) -0.20684(8) -0.41723(4) 0.0413(3) Uani 1 1 d . . . . .
O6 O -0.09743(9) -0.02725(9) -0.38245(4) 0.0481(4) Uani 1 1 d . . . . .
O4 O -0.76873(9) -0.20570(9) -0.46666(4) 0.0439(4) Uani 1 1 d . . . . .
O9 O -0.47416(10) -0.29098(10) -0.06175(5) 0.0560(4) Uani 1 1 d . . . . .
O10 O -0.40505(10) -0.25966(9) -0.00770(4) 0.0500(4) Uani 1 1 d . . . . .
S1G S -0.45858(13) -0.23934(15) -0.03347(6) 0.1101(9) Uani 0.3594 1 d . . . A 1
C6G C -0.5358(6) -0.1935(9) 0.0215(3) 0.122(5) Uani 0.3594 1 d D U . A 1
H6G H -0.503307 -0.218531 0.036840 0.146 Uiso 0.3594 1 calc R . . A 1
C1G C -0.5221(5) -0.2011(5) -0.01731(18) 0.071(3) Uani 0.3594 1 d D U . A 1
C2G C -0.5734(8) -0.1738(10) -0.0426(4) 0.156(7) Uani 0.3594 1 d D U . . .
H2G H -0.563838 -0.176260 -0.067524 0.187 Uiso 0.3594 1 calc R . . A .
C3G C -0.6407(11) -0.1423(17) -0.0294(7) 0.208(11) Uani 0.3594 1 d D U . A 1
H3G H -0.682498 -0.135451 -0.043786 0.250 Uiso 0.3594 1 calc R . . A 1
C4G C -0.6370(16) -0.1218(19) 0.0091(6) 0.253(13) Uani 0.3594 1 d D U . . .
H4G H -0.667690 -0.082535 0.015522 0.304 Uiso 0.3594 1 calc R . . A .
C5G C -0.5937(12) -0.1519(17) 0.0395(5) 0.222(12) Uani 0.3594 1 d D U . A 1
H5G H -0.601506 -0.145772 0.064383 0.266 Uiso 0.3594 1 calc R . . A 1
O1S O -0.5462(4) -0.4538(4) 0.000000 0.058(4) Uiso 0.261(11) 2 d S T P . .
C28 C -0.45858(13) -0.23934(15) -0.03347(6) 0.1101(9) Uani 0.6406 1 d . . . A -1
H28 H -0.482868 -0.194066 -0.032150 0.132 Uiso 0.6406 1 calc R . . A -1
O2S O -0.500000 -0.500000 0.000000 0.018(2) Uiso 0.1736 4 d S T P . .

loop_
_atom_site_aniso_label
_atom_site_aniso_U_11
_atom_site_aniso_U_22
_atom_site_aniso_U_33
_atom_site_aniso_U_23
_atom_site_aniso_U_13
_atom_site_aniso_U_12
Al3 0.0389(4) 0.0502(5) 0.0222(4) 0.000 0.000 -0.0056(3)
Al2 0.0398(3) 0.0457(3) 0.0223(3) 0.0007(2) 0.0005(2) -0.0015(2)
Al1 0.0430(3) 0.0430(3) 0.0208(3) -0.0029(2) 0.0029(2) -0.0036(3)
O8 0.0403(7) 0.0514(8) 0.0245(6) -0.0038(6) 0.0041(5) -0.0013(6)
O7 0.0557(9) 0.0448(8) 0.0222(6) -0.0014(6) -0.0018(6) -0.0061(6)
O1 0.0617(10) 0.0599(9) 0.0323(8) 0.0123(7) -0.0116(7) -0.0110(8)
O2 0.0666(10) 0.0637(10) 0.0256(7) 0.0055(7) -0.0034(7) -0.0187(8)
C1 0.0452(11) 0.0631(14) 0.0300(10) 0.0103(10) -0.0061(9) -0.0090(10)
C18 0.0465(11) 0.0479(11) 0.0238(9) -0.0006(8) -0.0031(8) 0.0032(9)
C19 0.0470(13) 0.116(2) 0.0291(11) 0.0134(13) -0.0032(9) 0.0046(14)
C2 0.0481(12) 0.0696(15) 0.0328(10) 0.0184(10) -0.0085(9) -0.0169(11)
C25 0.0398(10) 0.0572(12) 0.0269(9) 0.0070(9) 0.0002(8) -0.0047(9)
C16 0.0409(11) 0.0867(18) 0.0265(10) 0.0041(10) -0.0044(9) -0.0042(11)
C24 0.0428(11) 0.0794(17) 0.0333(10) 0.0207(11) -0.0013(9) -0.0076(11)
C15 0.0500(13) 0.0932(19) 0.0251(10) 0.0088(11) -0.0049(9) -0.0133(12)
C17 0.0418(11) 0.0566(12) 0.0303(10) 0.0050(9) -0.0044(8) -0.0011(9)
C23 0.0444(12) 0.0884(19) 0.0434(12) 0.0302(13) -0.0031(10) -0.0051(12)
C7 0.0572(14) 0.0784(17) 0.0423(13) 0.0186(12) -0.0209(11) -0.0286(13)
C14 0.0481(13) 0.113(2) 0.0374(12) 0.0312(14) -0.0140(11) -0.0182(14)
C20 0.0419(13) 0.142(3) 0.0395(13) 0.0250(16) -0.0052(10) -0.0096(16)
C3 0.0633(15) 0.0813(18) 0.0384(12) 0.0233(12) -0.0151(11) -0.0310(13)
C6 0.0571(15) 0.090(2) 0.0519(15) 0.0300(14) -0.0203(12) -0.0280(14)
C9 0.0563(15) 0.117(3) 0.0417(13) 0.0340(15) -0.0159(11) -0.0325(16)
C8 0.0577(15) 0.116(3) 0.0492(14) 0.0420(17) -0.0173(12) -0.0361(16)
C21 0.0466(13) 0.112(2) 0.0592(16) 0.0485(17) -0.0155(12) -0.0290(15)
C5 0.0518(13) 0.106(2) 0.0429(13) 0.0355(15) -0.0180(11) -0.0307(15)
C11 0.0516(14) 0.108(2) 0.0563(15) 0.0467(16) -0.0123(12) -0.0215(15)
C4 0.0699(17) 0.115(2) 0.0323(11) 0.0279(15) -0.0173(12) -0.0427(18)
C26 0.0473(13) 0.0827(19) 0.0719(18) 0.0357(16) -0.0089(12) -0.0092(13)
C22 0.0476(14) 0.116(3) 0.0561(15) 0.0461(17) -0.0056(12) -0.0068(15)
C12 0.0519(14) 0.123(3) 0.0531(15) 0.0471(17) -0.0132(12) -0.0267(16)
C10 0.0456(13) 0.119(3) 0.0504(14) 0.0378(16) -0.0144(11) -0.0272(15)
C13 0.0553(15) 0.128(3) 0.0584(17) 0.0493(18) -0.0210(13) -0.0391(17)
C27 0.0586(16) 0.097(2) 0.083(2) 0.058(2) -0.0107(15) -0.0100(15)
O5 0.0407(7) 0.0556(9) 0.0287(7) 0.0102(6) 0.0031(6) 0.0018(6)
O3 0.0469(8) 0.0503(8) 0.0268(7) 0.0027(6) 0.0016(6) 0.0033(6)
O6 0.0447(8) 0.0538(9) 0.0458(9) 0.0127(7) 0.0090(7) 0.0063(7)
O4 0.0509(8) 0.0592(9) 0.0215(7) -0.0043(6) -0.0012(6) 0.0105(7)
O9 0.0521(9) 0.0515(9) 0.0643(11) -0.0103(8) 0.0031(8) 0.0055(7)
O10 0.0641(10) 0.0505(8) 0.0353(8) -0.0027(7) 0.0036(7) 0.0063(7)
S1G 0.1048(14) 0.1313(17) 0.0943(14) -0.0618(13) -0.0307(12) 0.0527(13)
C6G 0.075(7) 0.205(15) 0.086(7) -0.032(9) 0.001(5) 0.058(8)
C1G 0.103(6) 0.069(5) 0.040(4) -0.016(3) -0.020(4) 0.044(5)
C2G 0.131(12) 0.171(15) 0.165(15) -0.046(13) -0.082(12) 0.043(11)
C3G 0.117(13) 0.28(3) 0.23(2) -0.07(2) 0.000(16) 0.056(16)
C4G 0.22(2) 0.32(3) 0.22(2) -0.07(2) 0.03(2) 0.14(2)
C5G 0.165(16) 0.39(3) 0.111(13) -0.071(17) -0.069(12) 0.10(2)
C28 0.1048(14) 0.1313(17) 0.0943(14) -0.0618(13) -0.0307(12) 0.0527(13)

loop_
_atom_type_symbol
_atom_type_description
_atom_type_scat_dispersion_real
_atom_type_scat_dispersion_imag
_atom_type_scat_source
C C 0.0037 0.0017 'International Tables Vol C Tables 4.2.6.8 and 6.1.1.4'
H H 0.0000 0.0000 'International Tables Vol C Tables 4.2.6.8 and 6.1.1.4'
Al Al 0.0674 0.0545 'International Tables Vol C Tables 4.2.6.8 and 6.1.1.4'
O O 0.0123 0.0065 'International Tables Vol C Tables 4.2.6.8 and 6.1.1.4'
S S 0.1293 0.1308 'International Tables Vol C Tables 4.2.6.8 and 6.1.1.4'

loop_
_geom_angle_atom_site_label_1
_geom_angle_atom_site_label_2
_geom_angle_atom_site_label_3
_geom_angle
_geom_angle_site_symmetry_1
_geom_angle_site_symmetry_3
O8 Al3 O8 92.56(10) . 3_445
O8 Al3 O2 91.10(7) 3_445 3_445
O8 Al3 O2 176.34(8) . 3_445
O8 Al3 O2 176.34(8) 3_445 .
O8 Al3 O2 91.10(7) . .
O8 Al3 O6 91.34(7) . 5_444
O8 Al3 O6 91.35(7) 3_445 6_444
O8 Al3 O6 93.26(7) 3_445 5_444
O8 Al3 O6 93.26(7) . 6_444
O2 Al3 O2 85.25(10) 3_445 .
O6 Al3 O2 88.35(8) 5_444 3_445
O6 Al3 O2 86.74(8) 5_444 .
O6 Al3 O2 86.74(8) 6_444 3_445
O6 Al3 O2 88.35(8) 6_444 .
O6 Al3 O6 173.34(11) 5_444 6_444
O8 Al2 O7 93.75(7) . .
O8 Al2 O1 91.04(7) . .
O8 Al2 O5 93.35(7) . 6_444
O8 Al2 O3 176.45(7) . 5_544
O8 Al2 O9 91.42(8) . .
O7 Al2 O1 174.79(8) . .
O7 Al2 O5 89.72(7) . 6_444
O7 Al2 O3 89.76(7) . 5_544
O7 Al2 O9 92.87(8) . .
O1 Al2 O5 87.95(8) . 6_444
O1 Al2 O9 89.05(9) . .
O3 Al2 O1 85.43(7) 5_544 .
O3 Al2 O5 86.13(7) 5_544 6_444
O3 Al2 O9 88.92(8) 5_544 .
O9 Al2 O5 174.41(8) . 6_444
O7 Al1 O7 92.58(10) . 7
O7 Al1 O4 173.02(7) 7 5_544
O7 Al1 O4 91.23(6) 7 2_455
O7 Al1 O4 173.02(7) . 2_455
O7 Al1 O4 91.23(6) . 5_544
O7 Al1 O10 89.73(7) . .
O7 Al1 O10 93.03(7) . 7
O7 Al1 O10 93.03(7) 7 .
O7 Al1 O10 89.73(7) 7 7
O4 Al1 O4 85.60(9) 2_455 5_544
O4 Al1 O10 84.22(7) 2_455 .
O4 Al1 O10 92.84(8) 5_544 .
O4 Al1 O10 92.84(8) 2_455 7
O4 Al1 O10 84.22(7) 5_544 7
O10 Al1 O10 176.01(12) . 7
Al2 O8 Al3 127.88(8) . .
Al2 O7 Al1 130.51(9) . .
C1 O1 Al2 130.41(16) . .
C1 O2 Al3 133.84(15) . .
O1 C1 O2 126.4(2) . .
O1 C1 C2 117.4(2) . .
O2 C1 C2 116.2(2) . .
O3 C18 C17 117.44(18) . .
O3 C18 O4 124.52(19) . .
O4 C18 C17 117.92(19) . .
C20 C19 C17 120.3(2) . .
C7 C2 C1 118.8(2) . .
C3 C2 C1 121.2(2) . .
C3 C2 C7 119.9(2) . .
O5 C25 C24 118.5(2) . .
O6 C25 C24 115.8(2) . .
O6 C25 O5 125.7(2) . .
C15 C16 C17 120.2(2) . .
C23 C24 C25 122.5(2) . .
C23 C24 C26 119.3(2) . .
C26 C24 C25 118.1(2) . .
C14 C15 C16 120.2(2) . .
C19 C17 C18 121.3(2) . .
C19 C17 C16 119.2(2) . .
C16 C17 C18 119.3(2) . .
C22 C23 C24 119.3(3) . .
C6 C7 C2 119.1(2) . .
C15 C14 C20 119.5(2) . .
C15 C14 C10 120.1(2) . .
C20 C14 C10 120.4(3) . .
C19 C20 C14 120.5(3) . .
C2 C3 C4 120.1(3) . .
C7 C6 C5 121.9(3) . .
C8 C9 C10 122.2(2) . .
C9 C8 C5 120.6(2) . .
C9 C8 C13 117.8(2) . .
C13 C8 C5 121.6(2) . .
C22 C21 C12 121.7(3) . .
C22 C21 C27 119.1(2) . .
C27 C21 C12 119.2(3) . .
C6 C5 C8 121.4(3) . .
C6 C5 C4 118.3(2) . .
C4 C5 C8 120.3(3) . .
C12 C11 C10 119.9(2) . .
C5 C4 C3 120.7(3) . .
C27 C26 C24 120.7(3) . .
C23 C22 C21 120.8(3) . .
C11 C12 C21 119.1(2) . .
C13 C12 C21 120.9(2) . .
C13 C12 C11 119.9(3) . .
C9 C10 C14 121.0(2) . .
C9 C10 C11 118.8(2) . .
C11 C10 C14 120.1(2) . .
C12 C13 C8 121.3(3) . .
C26 C27 C21 120.7(3) . .
C25 O5 Al2 132.56(14) . 6_454
C18 O3 Al2 129.55(14) . 5_444
C25 O6 Al3 132.32(15) . 5_544
C18 O4 Al1 126.66(14) . 4_444
S1G O9 Al2 126.80(14) . .
C28 O9 Al2 126.80(14) . .
C28 O9 S1G 0.0 . .
S1G O10 Al1 139.13(13) . .
C28 O10 Al1 139.13(13) . .
C28 O10 S1G 0.0 . .
O9 S1G C1G 116.7(4) . .
O10 S1G O9 117.10(17) . .
O10 S1G C1G 113.1(3) . .
C5G C6G C1G 128.3(12) . .
C6G C1G S1G 125.1(7) . .
C6G C1G C28 125.1(7) . .
C2G C1G S1G 114.7(8) . .
C2G C1G C6G 120.1(9) . .
C2G C1G C28 114.7(8) . .
C28 C1G S1G 0.0 . .
C1G C2G C3G 118.7(13) . .
C2G C3G C4G 113.0(17) . .
C3G C4G C5G 131.5(19) . .
C6G C5G C4G 103.6(14) . .
O9 C28 C1G 116.7(4) . .
O10 C28 O9 117.10(17) . .
O10 C28 C1G 113.1(3) . .

loop_
_geom_bond_atom_site_label_1
_geom_bond_atom_site_label_2
_geom_bond_distance
_geom_bond_site_symmetry_2
Al3 O8 1.8329(15) .
Al3 O8 1.8330(15) 3_445
Al3 O2 1.9028(17) .
Al3 O2 1.9028(17) 3_445
Al3 O6 1.8711(17) 5_444
Al3 O6 1.8711(17) 6_444
Al2 O8 1.8203(16) .
Al2 O7 1.8393(15) .
Al2 O1 1.8920(16) .
Al2 O5 1.9544(16) 6_444
Al2 O3 1.8788(16) 5_544
Al2 O9 1.9176(18) .
Al1 O7 1.8499(15) .
Al1 O7 1.8500(15) 7
Al1 O4 1.9008(16) 2_455
Al1 O4 1.9008(16) 5_544
Al1 O10 1.9212(17) 7
Al1 O10 1.9211(17) .
O1 C1 1.250(3) .
O2 C1 1.262(3) .
C1 C2 1.494(3) .
C18 C17 1.473(3) .
C18 O3 1.255(3) .
C18 O4 1.269(2) .
C19 C17 1.381(3) .
C19 C20 1.375(4) .
C2 C7 1.415(4) .
C2 C3 1.358(3) .
C25 C24 1.488(3) .
C25 O5 1.256(3) .
C25 O6 1.246(3) .
C16 C15 1.389(3) .
C16 C17 1.395(3) .
C24 C23 1.393(4) .
C24 C26 1.407(4) .
C15 C14 1.370(4) .
C23 C22 1.388(4) .
C7 C6 1.370(3) .
C14 C20 1.394(4) .
C14 C10 1.482(3) .
C3 C4 1.399(3) .
C6 C5 1.382(4) .
C9 C8 1.383(4) .
C9 C10 1.392(4) .
C8 C5 1.471(3) .
C8 C13 1.408(4) .
C21 C22 1.392(4) .
C21 C12 1.489(3) .
C21 C27 1.395(5) .
C5 C4 1.389(5) .
C11 C12 1.396(4) .
C11 C10 1.401(4) .
C26 C27 1.353(4) .
C12 C13 1.377(4) .
O9 S1G 1.453(3) .
O9 C28 1.453(3) .
O10 S1G 1.431(3) .
O10 C28 1.431(3) .
S1G C1G 1.496(8) .
C6G C1G 1.482(11) .
C6G C5G 1.476(16) .
C1G C2G 1.431(13) .
C1G C28 1.496(8) .
C2G C3G 1.459(17) .
C3G C4G 1.490(18) .
C4G C5G 1.498(18) .
O1S O1S 0.000(15) 8_445

loop_
_smtbx_masks_void_nr
_smtbx_masks_void_average_x
_smtbx_masks_void_average_y
_smtbx_masks_void_average_z
_smtbx_masks_void_volume
_smtbx_masks_void_count_electrons
1 -0.249 -0.618 -0.789 8015.9 2141.0
